data_2232364
loop_
_publ_author_name
'Shishkina, Svitlana V.'
'Ukrainets, Igor V.'
'Mospanova, Elena V.'

_publ_section_title
;
 (<i>RS</i>)-2-Oxo-4-(1-phenylethylamino)-1,2-dihydroquinoline-3-carboxylic
 acid
;
_journal_coeditor_code JJ2104
_journal_issue 11
_journal_name_full 'Acta Crystallographica Section E'
_journal_page_first o3054
_journal_paper_doi 10.1107/S1600536811043297
_journal_volume 67
_journal_year 2011
_chemical_formula_iupac 'C18 H16 N2 O3'
_chemical_formula_moiety 'C18 H16 N2 O3'
_chemical_formula_sum 'C18 H16 N2 O3'
_chemical_formula_weight 308.33
_chemical_melting_point_gt 498
_chemical_melting_point_lt 500
_chemical_name_systematic
;
(<i>RS</i>)-2-Oxo-4-(1-phenylethylamino)-1,2-dihydroquinoline-3-carboxylic
acid
;
_space_group_IT_number 14
_symmetry_cell_setting monoclinic
_symmetry_space_group_name_Hall '-P 2yn'
_symmetry_space_group_name_H-M 'P 1 21/n 1'
_atom_sites_solution_hydrogens difmap
_atom_sites_solution_primary direct
_atom_sites_solution_secondary difmap
_audit_creation_method SHELXL-97
_cell_angle_alpha 90.00
_cell_angle_beta 110.814(14)
_cell_angle_gamma 90.00
_cell_formula_units_Z 4
_cell_length_a 14.612(2)
_cell_length_b 5.9750(6)
_cell_length_c 18.014(2)
_cell_measurement_reflns_used 1534
_cell_measurement_temperature 293(2)
_cell_measurement_theta_max 32.0
_cell_measurement_theta_min 3.0
_cell_volume 1470.1(3)
_computing_cell_refinement '<i>CrysAlis PRO</i> (Oxford Diffraction, 2005)'
_computing_data_collection '<i>CrysAlis PRO</i> (Oxford Diffraction, 2005)'
_computing_data_reduction '<i>CrysAlis RED</i> (Oxford Diffraction, 2005)'
_computing_molecular_graphics '<i>SHELXTL</i> (Sheldrick, 2008)'
_computing_publication_material '<i>SHELXTL</i> (Sheldrick, 2008)'
_computing_structure_refinement '<i>SHELXTL</i> (Sheldrick, 2008)'
_computing_structure_solution '<i>SHELXTL</i> (Sheldrick, 2008)'
_diffrn_ambient_temperature 293(2)
_diffrn_detector_area_resol_mean 16.1827
_diffrn_measured_fraction_theta_full 0.983
_diffrn_measured_fraction_theta_max 0.983
_diffrn_measurement_device_type 'Oxford Diffraction Xcalibur 3'
_diffrn_measurement_method \w
_diffrn_radiation_monochromator graphite
_diffrn_radiation_source 'Enhance (Mo) X-ray Source'
_diffrn_radiation_type MoK\a
_diffrn_radiation_wavelength 0.71073
_diffrn_reflns_av_R_equivalents 0.0678
_diffrn_reflns_av_sigmaI/netI 0.1268
_diffrn_reflns_limit_h_max 17
_diffrn_reflns_limit_h_min -17
_diffrn_reflns_limit_k_max 7
_diffrn_reflns_limit_k_min -7
_diffrn_reflns_limit_l_max 21
_diffrn_reflns_limit_l_min -20
_diffrn_reflns_number 10943
_diffrn_reflns_theta_full 25.00
_diffrn_reflns_theta_max 25.00
_diffrn_reflns_theta_min 2.98
_diffrn_standards_interval_count 50
_diffrn_standards_number 2
_exptl_absorpt_coefficient_mu 0.096
_exptl_absorpt_correction_type none
_exptl_crystal_colour colourless
_exptl_crystal_density_diffrn 1.393
_exptl_crystal_density_method 'not measured'
_exptl_crystal_description needle
_exptl_crystal_F_000 648
_exptl_crystal_size_max 0.30
_exptl_crystal_size_mid 0.10
_exptl_crystal_size_min 0.05
_refine_diff_density_max 0.102
_refine_diff_density_min -0.103
_refine_ls_extinction_method none
_refine_ls_goodness_of_fit_ref 0.655
_refine_ls_hydrogen_treatment mixed
_refine_ls_matrix_type full
_refine_ls_number_parameters 221
_refine_ls_number_reflns 2541
_refine_ls_number_restraints 0
_refine_ls_restrained_S_all 0.655
_refine_ls_R_factor_all 0.0939
_refine_ls_R_factor_gt 0.0305
_refine_ls_shift/su_max 0.001
_refine_ls_shift/su_mean 0.000
_refine_ls_structure_factor_coef Fsqd
_refine_ls_weighting_details 'calc w=1/[\s^2^(Fo^2^)+(0.0067P)^2^+0.0000P] where P=(Fo^2^+2Fc^2^)/3'
_refine_ls_weighting_scheme calc
_refine_ls_wR_factor_gt 0.0294
_refine_ls_wR_factor_ref 0.0328
_reflns_number_gt 1174
_reflns_number_total 2541
_reflns_threshold_expression I>2sigma(I)
_cod_data_source_file jj2104.cif
_cod_data_source_block I
_cod_original_cell_volume 1470.0(3)
_cod_original_sg_symbol_H-M 'P 21/n'
_cod_database_code 2232364
_cod_database_fobs_code 2232364

loop_
_symmetry_equiv_pos_as_xyz
'x, y, z'
'-x+1/2, y+1/2, -z+1/2'
'-x, -y, -z'
'x-1/2, -y-1/2, z-1/2'

loop_
_atom_site_type_symbol
_atom_site_label
_atom_site_fract_x
_atom_site_fract_y
_atom_site_fract_z
_atom_site_U_iso_or_equiv
_atom_site_adp_type
_atom_site_calc_flag
_atom_site_refinement_flags
_atom_site_occupancy
_atom_site_symmetry_multiplicity
N N1 0.54636(9) 0.7456(2) -0.03766(8) 0.0393(3) Uani d . 1 1
H H1N 0.4891(13) 0.631(2) -0.0545(9) 0.116(7) Uiso d . 1 1
N N2 0.77647(10) 1.19200(19) 0.02901(9) 0.0456(4) Uani d . 1 1
H H2N 0.8164(9) 1.153(2) 0.0800(9) 0.058(5) Uiso d . 1 1
O O1 0.61318(7) 0.55549(16) 0.07595(6) 0.0498(3) Uani d . 1 1
O O2 0.84379(7) 0.97876(16) 0.16236(6) 0.0615(3) Uani d . 1 1
O O3 0.76182(8) 0.6926(2) 0.18244(7) 0.0613(4) Uani d . 1 1
H H3O 0.7056(15) 0.610(3) 0.1530(12) 0.138(9) Uiso d . 1 1
C C1 0.54064(10) 0.9229(2) -0.08811(8) 0.0350(4) Uani d . 1 1
C C2 0.45947(10) 0.9355(2) -0.15744(9) 0.0447(4) Uani d . 1 1
H H2 0.4131 0.8214 -0.1703 0.054 Uiso calc R 1 1
C C3 0.44735(11) 1.1146(2) -0.20685(9) 0.0485(4) Uani d . 1 1
H H3 0.3921 1.1251 -0.2527 0.058 Uiso calc R 1 1
C C4 0.51788(11) 1.2804(2) -0.18817(9) 0.0490(4) Uani d . 1 1
H H4 0.5097 1.4034 -0.2216 0.059 Uiso calc R 1 1
C C5 0.59936(10) 1.2656(2) -0.12129(9) 0.0448(4) Uani d . 1 1
H H5 0.6463 1.3781 -0.1104 0.054 Uiso calc R 1 1
C C6 0.61435(10) 1.0856(2) -0.06863(8) 0.0340(4) Uani d . 1 1
C C7 0.69759(10) 1.0588(2) 0.00556(8) 0.0344(4) Uani d . 1 1
C C8 0.69570(10) 0.8825(2) 0.05766(9) 0.0351(4) Uani d . 1 1
C C9 0.61762(11) 0.7222(2) 0.03378(10) 0.0378(4) Uani d . 1 1
C C10 0.77197(12) 0.8569(3) 0.13643(10) 0.0472(4) Uani d . 1 1
C C11 0.80766(10) 1.3854(2) -0.00571(9) 0.0424(4) Uani d . 1 1
H H11 0.7558 1.4987 -0.0191 0.051 Uiso calc R 1 1
C C12 0.89830(10) 1.4790(2) 0.05891(8) 0.0595(5) Uani d . 1 1
H H12C 0.9503 1.3712 0.0714 0.089 Uiso calc R 1 1
H H12B 0.8833 1.5102 0.1056 0.089 Uiso calc R 1 1
H H12A 0.9183 1.6145 0.0404 0.089 Uiso calc R 1 1
C C13 0.83092(10) 1.3343(2) -0.07889(9) 0.0379(4) Uani d . 1 1
C C14 0.81570(10) 1.4954(2) -0.13665(10) 0.0498(4) Uani d . 1 1
H H14 0.7851 1.6288 -0.1324 0.060 Uiso calc R 1 1
C C15 0.84497(12) 1.4625(3) -0.20070(10) 0.0609(5) Uani d . 1 1
H H15 0.8341 1.5733 -0.2392 0.073 Uiso calc R 1 1
C C16 0.88995(12) 1.2670(3) -0.20764(11) 0.0664(5) Uani d . 1 1
H H16 0.9103 1.2443 -0.2504 0.080 Uiso calc R 1 1
C C17 0.90463(12) 1.1050(3) -0.15065(12) 0.0642(5) Uani d . 1 1
H H17 0.9351 0.9718 -0.1552 0.077 Uiso calc R 1 1
C C18 0.87513(11) 1.1362(2) -0.08708(10) 0.0513(4) Uani d . 1 1
H H18 0.8849 1.0236 -0.0494 0.062 Uiso calc R 1 1

loop_
_atom_site_aniso_label
_atom_site_aniso_U_11
_atom_site_aniso_U_22
_atom_site_aniso_U_33
_atom_site_aniso_U_12
_atom_site_aniso_U_13
_atom_site_aniso_U_23
N1 0.0343(8) 0.0428(8) 0.0359(10) -0.0088(7) 0.0063(7) 0.0011(6)
N2 0.0365(9) 0.0539(9) 0.0423(11) -0.0131(7) 0.0091(8) 0.0010(7)
O1 0.0443(7) 0.0459(6) 0.0516(8) -0.0080(5) 0.0075(6) 0.0116(6)
O2 0.0469(8) 0.0690(7) 0.0517(8) -0.0163(6) -0.0031(6) 0.0055(6)
O3 0.0458(8) 0.0709(8) 0.0538(10) -0.0083(7) 0.0011(7) 0.0206(7)
C1 0.0342(10) 0.0403(10) 0.0311(11) -0.0008(8) 0.0122(8) -0.0026(8)
C2 0.0367(11) 0.0486(10) 0.0443(12) -0.0072(7) 0.0090(9) -0.0016(8)
C3 0.0385(10) 0.0665(11) 0.0356(12) -0.0035(9) 0.0071(8) 0.0007(9)
C4 0.0402(10) 0.0580(11) 0.0468(13) 0.0002(9) 0.0133(9) 0.0142(8)
C5 0.0330(10) 0.0503(10) 0.0497(13) -0.0089(8) 0.0132(9) 0.0036(8)
C6 0.0306(9) 0.0414(10) 0.0305(11) -0.0022(8) 0.0113(8) -0.0044(7)
C7 0.0276(10) 0.0399(9) 0.0373(11) -0.0021(8) 0.0135(8) -0.0065(8)
C8 0.0259(9) 0.0428(10) 0.0334(11) -0.0028(7) 0.0066(8) -0.0019(8)
C9 0.0356(10) 0.0367(10) 0.0415(12) 0.0008(8) 0.0143(9) -0.0011(8)
C10 0.0426(12) 0.0479(12) 0.0490(13) -0.0006(9) 0.0137(10) 0.0017(9)
C11 0.0357(10) 0.0423(9) 0.0499(12) -0.0100(8) 0.0163(9) -0.0049(8)
C12 0.0563(11) 0.0621(11) 0.0569(13) -0.0238(9) 0.0161(9) -0.0139(9)
C13 0.0334(10) 0.0371(10) 0.0440(12) -0.0090(7) 0.0145(8) -0.0046(8)
C14 0.0458(11) 0.0454(11) 0.0590(13) -0.0042(7) 0.0195(10) -0.0003(9)
C15 0.0609(13) 0.0689(13) 0.0548(14) -0.0091(10) 0.0230(10) 0.0084(10)
C16 0.0680(14) 0.0798(15) 0.0593(14) -0.0109(11) 0.0323(11) -0.0136(11)
C17 0.0672(13) 0.0517(11) 0.0828(16) 0.0006(9) 0.0377(12) -0.0127(11)
C18 0.0563(12) 0.0433(11) 0.0597(13) -0.0006(9) 0.0273(10) 0.0019(9)

loop_
_atom_type_symbol
_atom_type_description
_atom_type_scat_dispersion_real
_atom_type_scat_dispersion_imag
_atom_type_scat_source
C C 0.0033 0.0016 'International Tables Vol C Tables 4.2.6.8 and 6.1.1.4'
H H 0.0000 0.0000 'International Tables Vol C Tables 4.2.6.8 and 6.1.1.4'
N N 0.0061 0.0033 'International Tables Vol C Tables 4.2.6.8 and 6.1.1.4'
O O 0.0106 0.0060 'International Tables Vol C Tables 4.2.6.8 and 6.1.1.4'

loop_
_geom_angle_atom_site_label_1
_geom_angle_atom_site_label_2
_geom_angle_atom_site_label_3
_geom_angle
C9 N1 C1 123.76(14)
C9 N1 H1N 118.7(9)
C1 N1 H1N 117.3(8)
C7 N2 C11 134.34(14)
C7 N2 H2N 109.4(8)
C11 N2 H2N 116.2(8)
C10 O3 H3O 107.6(12)
N1 C1 C2 117.90(14)
N1 C1 C6 120.48(14)
C2 C1 C6 121.61(14)
C3 C2 C1 120.16(14)
C3 C2 H2 119.9
C1 C2 H2 119.9
C2 C3 C4 119.44(15)
C2 C3 H3 120.3
C4 C3 H3 120.3
C5 C4 C3 120.65(14)
C5 C4 H4 119.7
C3 C4 H4 119.7
C4 C5 C6 121.79(14)
C4 C5 H5 119.1
C6 C5 H5 119.1
C5 C6 C1 116.28(13)
C5 C6 C7 125.69(14)
C1 C6 C7 117.98(13)
N2 C7 C8 116.72(13)
N2 C7 C6 124.51(14)
C8 C7 C6 118.77(13)
C7 C8 C9 119.89(14)
C7 C8 C10 122.05(14)
C9 C8 C10 118.06(14)
O1 C9 N1 117.89(13)
O1 C9 C8 123.34(15)
N1 C9 C8 118.75(15)
O2 C10 O3 118.18(16)
O2 C10 C8 124.05(15)
O3 C10 C8 117.77(14)
N2 C11 C13 114.59(12)
N2 C11 C12 106.35(12)
C13 C11 C12 109.74(12)
N2 C11 H11 108.7
C13 C11 H11 108.7
C12 C11 H11 108.7
C11 C12 H12C 109.5
C11 C12 H12B 109.5
H12C C12 H12B 109.5
C11 C12 H12A 109.5
H12C C12 H12A 109.5
H12B C12 H12A 109.5
C14 C13 C18 118.34(14)
C14 C13 C11 119.62(14)
C18 C13 C11 121.81(14)
C13 C14 C15 121.19(15)
C13 C14 H14 119.4
C15 C14 H14 119.4
C16 C15 C14 120.00(16)
C16 C15 H15 120.0
C14 C15 H15 120.0
C15 C16 C17 119.13(17)
C15 C16 H16 120.4
C17 C16 H16 120.4
C16 C17 C18 121.14(16)
C16 C17 H17 119.4
C18 C17 H17 119.4
C17 C18 C13 120.19(14)
C17 C18 H18 119.9
C13 C18 H18 119.9

loop_
_geom_bond_atom_site_label_1
_geom_bond_atom_site_label_2
_geom_bond_distance
_geom_bond_publ_flag
N1 C9 1.3444(17) ?
N1 C1 1.3788(16) ?
N1 H1N 1.038(17) ?
N2 C7 1.3395(15) ?
N2 C11 1.4619(16) ?
N2 H2N 0.926(14) ?
O1 C9 1.2684(15) yes
O2 C10 1.2252(15) yes
O3 C10 1.3268(17) yes
O3 H3O 0.943(19) ?
C1 C2 1.3854(16) ?
C1 C6 1.4000(15) ?
C2 C3 1.3626(16) ?
C2 H2 0.9300 ?
C3 C4 1.3825(17) ?
C3 H3 0.9300 ?
C4 C5 1.3629(19) ?
C4 H4 0.9300 ?
C5 C6 1.3986(17) ?
C5 H5 0.9300 ?
C6 C7 1.4614(17) ?
C7 C8 1.4177(16) yes
C8 C9 1.4334(17) yes
C8 C10 1.4679(18) ?
C11 C13 1.5051(17) ?
C11 C12 1.5251(16) ?
C11 H11 0.9800 ?
C12 H12C 0.9600 ?
C12 H12B 0.9600 ?
C12 H12A 0.9600 ?
C13 C14 1.3760(16) ?
C13 C18 1.3812(16) ?
C14 C15 1.3796(19) ?
C14 H14 0.9300 ?
C15 C16 1.3675(19) ?
C15 H15 0.9300 ?
C16 C17 1.3712(19) ?
C16 H16 0.9300 ?
C17 C18 1.3721(19) ?
C17 H17 0.9300 ?
C18 H18 0.9300 ?

loop_
_geom_hbond_atom_site_label_D
_geom_hbond_atom_site_label_H
_geom_hbond_atom_site_label_A
_geom_hbond_site_symmetry_A
_geom_hbond_distance_DH
_geom_hbond_distance_HA
_geom_hbond_distance_DA
_geom_hbond_angle_DHA
_geom_hbond_publ_flag
N1 H1N O1 3_665 1.038(17) 1.794(17) 2.8291(15) 174.5(14) yes
N2 H2N O2 . 0.926(14) 1.738(14) 2.5849(17) 150.4(12) yes
O3 H3O O1 . 0.943(19) 1.59(2) 2.4712(15) 154.1(18) yes

loop_
_geom_torsion_atom_site_label_1
_geom_torsion_atom_site_label_2
_geom_torsion_atom_site_label_3
_geom_torsion_atom_site_label_4
_geom_torsion
C9 N1 C1 C2 -175.26(14)
C9 N1 C1 C6 3.8(2)
N1 C1 C2 C3 175.92(13)
C6 C1 C2 C3 -3.2(2)
C1 C2 C3 C4 1.6(2)
C2 C3 C4 C5 0.4(2)
C3 C4 C5 C6 -0.9(2)
C4 C5 C6 C1 -0.5(2)
C4 C5 C6 C7 -177.97(14)
N1 C1 C6 C5 -176.49(13)
C2 C1 C6 C5 2.57(19)
N1 C1 C6 C7 1.15(19)
C2 C1 C6 C7 -179.79(13)
C11 N2 C7 C8 179.24(15)
C11 N2 C7 C6 -1.6(2)
C5 C6 C7 N2 -7.6(2)
C1 C6 C7 N2 175.04(13)
C5 C6 C7 C8 171.59(13)
C1 C6 C7 C8 -5.81(18)
N2 C7 C8 C9 -174.91(12)
C6 C7 C8 C9 5.87(19)
N2 C7 C8 C10 4.98(19)
C6 C7 C8 C10 -174.23(13)
C1 N1 C9 O1 177.72(12)
C1 N1 C9 C8 -3.8(2)
C7 C8 C9 O1 177.18(13)
C10 C8 C9 O1 -2.7(2)
C7 C8 C9 N1 -1.2(2)
C10 C8 C9 N1 178.91(13)
C7 C8 C10 O2 -2.3(2)
C9 C8 C10 O2 177.57(14)
C7 C8 C10 O3 177.13(13)
C9 C8 C10 O3 -3.0(2)
C7 N2 C11 C13 -67.3(2)
C7 N2 C11 C12 171.26(14)
N2 C11 C13 C14 149.27(13)
C12 C11 C13 C14 -91.19(15)
N2 C11 C13 C18 -36.34(18)
C12 C11 C13 C18 83.21(15)
C18 C13 C14 C15 -1.0(2)
C11 C13 C14 C15 173.62(14)
C13 C14 C15 C16 0.0(2)
C14 C15 C16 C17 0.5(2)
C15 C16 C17 C18 -0.1(3)
C16 C17 C18 C13 -0.8(3)
C14 C13 C18 C17 1.4(2)
C11 C13 C18 C17 -173.10(15)
